data_7242641
loop_
_publ_author_name
'Bertini, Simone'
'Rahaman, Motiar'
'Dutta, Abhijit'
'Schollhammer, Philippe'
'Rudnev, Alexander V.'
'Gloaguen, Fredric'
'Broekmann, Peter'
'Albrecht, Martin'

_publ_section_title
;
 Oxo-functionalised mesoionic NHC nickel complexes for selective
 electrocatalytic reduction of CO2 to formate
;
_journal_issue 9
_journal_name_full 'Green Chemistry'
_journal_page_first 3365
_journal_page_last 3373
_journal_paper_doi 10.1039/D1GC00388G
_journal_volume 23
_journal_year 2021
_chemical_formula_moiety 'C30 H40 N6 Ni O2'
_chemical_formula_sum 'C30 H40 N6 Ni O2'
_chemical_formula_weight 575.39
_space_group_crystal_system monoclinic
_space_group_IT_number 15
_space_group_name_Hall '-C 2yc'
_space_group_name_H-M_alt 'C 1 2/c 1'
_atom_sites_solution_hydrogens geom
_atom_sites_solution_primary dual
_audit_creation_date 2019-07-19
_audit_creation_method
;
Olex2 1.2
(compiled 2018.05.29 svn.r3508 for OlexSys, GUI svn.r5506)
;
_audit_update_record
;
2020-12-15 deposited with the CCDC.	2021-04-12 downloaded from the CCDC.
;
_cell_angle_alpha 90
_cell_angle_beta 102.0570(10)
_cell_angle_gamma 90
_cell_formula_units_Z 4
_cell_length_a 12.0724(2)
_cell_length_b 10.2682(2)
_cell_length_c 24.5315(4)
_cell_measurement_reflns_used 6107
_cell_measurement_temperature 173.01(10)
_cell_measurement_theta_max 73.7140
_cell_measurement_theta_min 3.6760
_cell_volume 2973.89(9)
_computing_cell_refinement 'CrysAlisPro 1.171.40.45a (Rigaku OD, 2019)'
_computing_data_collection 'CrysAlisPro 1.171.40.45a (Rigaku OD, 2019)'
_computing_data_reduction 'CrysAlisPro 1.171.40.45a (Rigaku OD, 2019)'
_computing_molecular_graphics 'Olex2 (Dolomanov et al., 2009)'
_computing_publication_material 'Olex2 (Dolomanov et al., 2009)'
_computing_structure_refinement 'ShelXL (Sheldrick, 2015)'
_computing_structure_solution 'ShelXT (Sheldrick, 2015)'
_diffrn_ambient_environment N~2~
_diffrn_ambient_temperature 173.01(10)
_diffrn_detector 'CCD plate'
_diffrn_detector_area_resol_mean 10.0000
_diffrn_detector_type HyPix
_diffrn_measured_fraction_theta_full 1.000
_diffrn_measured_fraction_theta_max 0.981
_diffrn_measurement_details
;
List of Runs (angles in degrees, time in seconds):

  # Type    Start    End  Width  t~exp~   \w     \q     \k     \f   Frames
#--------------------------------------------------------------------------
  1  \w    -26.00  23.00   0.50    1.03    --   47.95 -19.00 -90.00   98
  2  \w    -26.00  23.00   0.50    1.03    --   47.95 -19.00-150.00   98
  3  \w    -26.00  23.00   0.50    1.03    --   47.95 -19.00-120.00   98
  4  \w    -26.00  23.00   0.50    1.03    --   47.95 -19.00 -60.00   98
  5  \w    -26.00  23.00   0.50    1.03    --   47.95 -19.00  30.00   98
  6  \w    -26.00  23.00   0.50    1.03    --   47.95 -19.00  90.00   98
  7  \w    -26.00  23.00   0.50    1.03    --   47.95 -19.00 150.00   98
  8  \w     35.00 102.00   0.50    4.13    --  107.11 -77.00  30.00  134
  9  \w     35.00  68.00   0.50    4.13    --  107.11 -61.00 -60.00   66
 10  \w     35.00 110.00   0.50    4.13    --  107.11-102.00-149.00  150
 11  \w     35.00  68.00   0.50    4.13    --  107.11 -61.00 -30.00   66
 12  \w     35.00 102.00   0.50    4.13    --  107.11 -77.00 -90.00  134
 13  \w     35.00 102.00   0.50    4.13    --  107.11 -77.00-120.00  134
 14  \w     35.00  68.00   0.50    4.13    --  107.11 -61.00-150.00   66
 15  \w     35.00  68.00   0.50    4.13    --  107.11 -61.00-120.00   66
 16  \w     35.00  68.00   0.50    4.13    --  107.11 -61.00-180.00   66
 17  \w      5.00  83.00   0.50    1.03    --   47.95-102.00-149.00  156
 18  \w     35.00  68.00   0.50    4.13    --  107.11 -61.00   0.00   66
 19  \w     35.00  68.00   0.50    4.13    --  107.11 -61.00  30.00   66
 20  \w     35.00  68.00   0.50    4.13    --  107.11 -61.00  90.00   66
 21  \w     35.00  68.00   0.50    4.13    --  107.11 -61.00 120.00   66
 22  \w     35.00  68.00   0.50    4.13    --  107.11 -61.00  60.00   66
 23  \w     95.00 174.00   0.50    4.13    --  107.11  45.00 120.00  158
 24  \w    104.00 174.00   0.50    4.13    --  107.11 102.00 -46.00  140
 25  \w     92.00 174.00   0.50    4.13    --  107.11 125.00 120.00  164
 26  \w     95.00 174.00   0.50    4.13    --  107.11  30.00-120.00  158
 27  \w     26.00 120.00   0.50    1.03    --   47.95  77.00-180.00  188
 28  \w    -53.00  18.00   0.50    1.03    --  -18.75 102.00 -46.00  142
;
_diffrn_measurement_device 'four-circle diffractometer'
_diffrn_measurement_device_type 'XtaLAB Synergy, Dualflex, HyPix'
_diffrn_measurement_method '\w scans'
_diffrn_orient_matrix_type 'CrysAlisPro convention (1999,Acta A55,543-557)'
_diffrn_orient_matrix_UB_11 0.0792916000
_diffrn_orient_matrix_UB_12 0.0199969000
_diffrn_orient_matrix_UB_13 0.0573153000
_diffrn_orient_matrix_UB_21 0.0198148000
_diffrn_orient_matrix_UB_22 0.1422471000
_diffrn_orient_matrix_UB_23 -0.0154998000
_diffrn_orient_matrix_UB_31 -0.1017349000
_diffrn_orient_matrix_UB_32 0.0432962000
_diffrn_orient_matrix_UB_33 0.0244521000
_diffrn_radiation_monochromator mirror
_diffrn_radiation_probe x-ray
_diffrn_radiation_type CuK\a
_diffrn_radiation_wavelength 1.54184
_diffrn_reflns_av_R_equivalents 0.0488
_diffrn_reflns_av_unetI/netI 0.0344
_diffrn_reflns_Laue_measured_fraction_full 1.000
_diffrn_reflns_Laue_measured_fraction_max 0.981
_diffrn_reflns_limit_h_max 13
_diffrn_reflns_limit_h_min -15
_diffrn_reflns_limit_k_max 12
_diffrn_reflns_limit_k_min -12
_diffrn_reflns_limit_l_max 30
_diffrn_reflns_limit_l_min -29
_diffrn_reflns_number 14725
_diffrn_reflns_point_group_measured_fraction_full 1.000
_diffrn_reflns_point_group_measured_fraction_max 0.981
_diffrn_reflns_theta_full 67.684
_diffrn_reflns_theta_max 77.037
_diffrn_reflns_theta_min 3.685
_diffrn_source 'micro-focus sealed X-ray tube'
_diffrn_source_type 'PhotonJet (Cu) X-ray Source'
_exptl_absorpt_coefficient_mu 1.228
_exptl_absorpt_correction_T_max 1.00000
_exptl_absorpt_correction_T_min 0.69575
_exptl_absorpt_correction_type multi-scan
_exptl_absorpt_process_details
;
CrysAlisPro 1.171.40.45a (Rigaku Oxford Diffraction, 2019)
Empirical absorption correction using spherical harmonics,
 implemented in SCALE3 ABSPACK scaling algorithm.
;
_exptl_crystal_colour 'clear light yellow'
_exptl_crystal_colour_lustre clear
_exptl_crystal_colour_modifier light
_exptl_crystal_colour_primary yellow
_exptl_crystal_density_diffrn 1.285
_exptl_crystal_description needle
_exptl_crystal_F_000 1224
_exptl_crystal_size_max 0.1
_exptl_crystal_size_mid 0.05
_exptl_crystal_size_min 0.05
_refine_diff_density_max 0.603
_refine_diff_density_min -0.321
_refine_diff_density_rms 0.057
_refine_ls_extinction_method none
_refine_ls_goodness_of_fit_ref 1.026
_refine_ls_hydrogen_treatment constr
_refine_ls_matrix_type full
_refine_ls_number_parameters 181
_refine_ls_number_reflns 3073
_refine_ls_number_restraints 0
_refine_ls_restrained_S_all 1.026
_refine_ls_R_factor_all 0.0518
_refine_ls_R_factor_gt 0.0448
_refine_ls_shift/su_max 0.000
_refine_ls_shift/su_mean 0.000
_refine_ls_structure_factor_coef Fsqd
_refine_ls_weighting_details 'w=1/[\s^2^(Fo^2^)+(0.0781P)^2^+1.7383P] where P=(Fo^2^+2Fc^2^)/3'
_refine_ls_weighting_scheme calc
_refine_ls_wR_factor_gt 0.1225
_refine_ls_wR_factor_ref 0.1289
_reflns_Friedel_coverage 0.000
_reflns_number_gt 2695
_reflns_number_total 3073
_reflns_threshold_expression 'I > 2\s(I)'
_cod_data_source_file d1gc00388g2.cif
_cod_data_source_block 19MA083_SB653
_cod_depositor_comments 'Adding full bibliography for 7242639--7242644.cif.'
_cod_database_code 7242641
_shelx_shelxl_version_number 2014/7
_chemical_oxdiff_formula c3h40n6Ni1O2
_shelx_space_group_comment
;
The symmetry employed for this shelxl refinement is uniquely defined
by the following loop, which should always be used as a source of
symmetry information in preference to the above space-group names.
They are only intended as comments.
;
_shelx_estimated_absorpt_t_max 0.941
_shelx_estimated_absorpt_t_min 0.887
_diffrn_oxdiff_digest_frames
;
0109f7fa4619d9ba62b73721f59ed27b910203770e7
;
_reflns_odcompleteness_completeness 99.96
_reflns_odcompleteness_iscentric 1
_reflns_odcompleteness_theta 66.97
_olex2_refinement_description
;
1. Fixed Uiso
 At 1.2 times of:
  All C(H) groups, All C(H,H) groups
 At 1.5 times of:
  All C(H,H,H) groups
2.a Secondary CH2 refined with riding coordinates:
 C15(H15A,H15B), C16(H16A,H16B), C17(H17A,H17B)
2.b Aromatic/amide H refined with riding coordinates:
 C5(H5), C3(H3)
2.c Idealised Me refined as rotating group:
 C14(H14A,H14B,H14C), C7(H7A,H7B,H7C), C18(H18A,H18B,H18C), C8(H8A,H8B,H8C)
;
_olex2_submission_special_instructions 'No special instructions were received'
_oxdiff_exptl_absorpt_empirical_details
;
Empirical correction (ABSPACK) includes:
- Absorption correction using spherical harmonics
- Frame scaling
;
_oxdiff_exptl_absorpt_empirical_full_max 2.340
_oxdiff_exptl_absorpt_empirical_full_min 0.696

loop_
_space_group_symop_operation_xyz
'x, y, z'
'-x, y, -z+1/2'
'x+1/2, y+1/2, z'
'-x+1/2, y+1/2, -z+1/2'
'-x, -y, -z'
'x, -y, z-1/2'
'-x+1/2, -y+1/2, -z'
'x+1/2, -y+1/2, z-1/2'

loop_
_atom_site_label
_atom_site_type_symbol
_atom_site_fract_x
_atom_site_fract_y
_atom_site_fract_z
_atom_site_U_iso_or_equiv
_atom_site_adp_type
_atom_site_occupancy
_atom_site_site_symmetry_order
_atom_site_calc_flag
_atom_site_refinement_flags_posn
_atom_site_refinement_flags_adp
_atom_site_refinement_flags_occupancy
_atom_site_disorder_assembly
_atom_site_disorder_group
Ni1 Ni 0.5000 0.33536(4) 0.7500 0.03458(16) Uani 1 2 d S T P . .
O1 O 0.54461(13) 0.20038(13) 0.70703(6) 0.0416(3) Uani 1 1 d . . . . .
N9 N 0.58387(13) 0.43627(16) 0.65945(7) 0.0371(3) Uani 1 1 d . . . . .
N11 N 0.67338(13) 0.60744(17) 0.68215(7) 0.0410(4) Uani 1 1 d . . . . .
N10 N 0.64544(14) 0.52547(17) 0.63958(7) 0.0427(4) Uani 1 1 d . . . . .
C12 C 0.63240(16) 0.57205(19) 0.72741(8) 0.0390(4) Uani 1 1 d . . . . .
C13 C 0.57073(15) 0.45796(18) 0.71292(8) 0.0365(4) Uani 1 1 d . . . . .
C1 C 0.52131(16) 0.2130(2) 0.65235(8) 0.0383(4) Uani 1 1 d . . . . .
C6 C 0.53822(16) 0.32923(19) 0.62488(8) 0.0388(4) Uani 1 1 d . . . . .
C15 C 0.65354(18) 0.65007(19) 0.78036(9) 0.0432(5) Uani 1 1 d . . . . .
H15A H 0.5831 0.6910 0.7842 0.052 Uiso 1 1 calc R . . . .
H15B H 0.7071 0.7189 0.7774 0.052 Uiso 1 1 calc R . . . .
C16 C 0.69944(17) 0.5709(2) 0.83291(9) 0.0427(4) Uani 1 1 d . . . . .
H16A H 0.6573 0.4901 0.8315 0.051 Uiso 1 1 calc R . . . .
H16B H 0.7782 0.5492 0.8342 0.051 Uiso 1 1 calc R . . . .
C2 C 0.47654(18) 0.1066(2) 0.61836(9) 0.0444(5) Uani 1 1 d . . . . .
C5 C 0.5128(2) 0.3416(2) 0.56736(9) 0.0480(5) Uani 1 1 d . . . . .
H5 H 0.5266 0.4199 0.5509 0.058 Uiso 1 1 calc R . . . .
C14 C 0.7423(2) 0.7205(2) 0.67496(10) 0.0520(5) Uani 1 1 d . . . . .
H14A H 0.7635 0.7154 0.6394 0.078 Uiso 1 1 calc GR . . . .
H14B H 0.8092 0.7218 0.7040 0.078 Uiso 1 1 calc GR . . . .
H14C H 0.6995 0.7986 0.6767 0.078 Uiso 1 1 calc GR . . . .
C3 C 0.4499(2) 0.1214(2) 0.56104(10) 0.0535(5) Uani 1 1 d . . . . .
H3 H 0.4191 0.0508 0.5393 0.064 Uiso 1 1 calc R . . . .
C4 C 0.4670(2) 0.2378(2) 0.53436(9) 0.0557(6) Uani 1 1 d . . . . .
C17 C 0.6904(2) 0.6455(2) 0.88549(10) 0.0522(5) Uani 1 1 d . . . . .
H17A H 0.7308 0.7274 0.8862 0.063 Uiso 1 1 calc R . . . .
H17B H 0.6114 0.6654 0.8843 0.063 Uiso 1 1 calc R . . . .
C7 C 0.4567(2) -0.0197(2) 0.64609(11) 0.0552(6) Uani 1 1 d . . . . .
H7A H 0.5282 -0.0596 0.6618 0.083 Uiso 1 1 calc GR . . . .
H7B H 0.4129 -0.0772 0.6190 0.083 Uiso 1 1 calc GR . . . .
H7C H 0.4163 -0.0028 0.6752 0.083 Uiso 1 1 calc GR . . . .
C18 C 0.7380(2) 0.5707(3) 0.93859(11) 0.0683(7) Uani 1 1 d . . . . .
H18A H 0.7002 0.4882 0.9377 0.102 Uiso 1 1 calc GR . . . .
H18B H 0.7263 0.6198 0.9702 0.102 Uiso 1 1 calc GR . . . .
H18C H 0.8177 0.5567 0.9415 0.102 Uiso 1 1 calc GR . . . .
C8 C 0.4348(4) 0.2510(3) 0.47175(11) 0.0874(11) Uani 1 1 d . . . . .
H8A H 0.3601 0.2164 0.4586 0.131 Uiso 1 1 calc GR . . . .
H8B H 0.4879 0.2036 0.4551 0.131 Uiso 1 1 calc GR . . . .
H8C H 0.4360 0.3412 0.4617 0.131 Uiso 1 1 calc GR . . . .

loop_
_atom_site_aniso_label
_atom_site_aniso_U_11
_atom_site_aniso_U_22
_atom_site_aniso_U_33
_atom_site_aniso_U_23
_atom_site_aniso_U_13
_atom_site_aniso_U_12
Ni1 0.0336(3) 0.0309(3) 0.0373(3) 0.000 0.00297(18) 0.000
O1 0.0495(8) 0.0348(7) 0.0395(7) 0.0004(6) 0.0067(6) 0.0042(6)
N9 0.0338(7) 0.0360(8) 0.0398(8) 0.0012(6) 0.0037(6) -0.0020(6)
N11 0.0352(8) 0.0401(9) 0.0448(9) 0.0019(7) 0.0015(7) -0.0056(7)
N10 0.0387(8) 0.0429(9) 0.0444(9) 0.0027(7) 0.0040(7) -0.0072(7)
C12 0.0339(9) 0.0359(10) 0.0441(10) 0.0014(8) 0.0011(7) -0.0009(7)
C13 0.0313(8) 0.0350(9) 0.0407(9) -0.0001(7) 0.0015(7) 0.0017(7)
C1 0.0343(9) 0.0375(10) 0.0421(10) -0.0012(8) 0.0058(7) 0.0022(7)
C6 0.0361(9) 0.0364(10) 0.0419(10) -0.0022(8) 0.0037(8) -0.0019(7)
C15 0.0421(10) 0.0341(10) 0.0504(11) -0.0029(8) 0.0025(8) -0.0032(8)
C16 0.0362(9) 0.0387(10) 0.0491(11) -0.0036(8) -0.0007(8) 0.0004(8)
C2 0.0444(10) 0.0395(11) 0.0481(11) -0.0041(9) 0.0073(9) -0.0008(9)
C5 0.0556(12) 0.0436(12) 0.0427(11) 0.0023(9) 0.0058(9) -0.0017(9)
C14 0.0470(11) 0.0492(13) 0.0575(13) 0.0034(10) 0.0057(10) -0.0168(10)
C3 0.0638(14) 0.0452(12) 0.0486(12) -0.0089(10) 0.0048(10) -0.0060(11)
C4 0.0701(15) 0.0520(13) 0.0407(11) -0.0036(10) 0.0021(10) -0.0036(11)
C17 0.0540(12) 0.0489(12) 0.0508(12) -0.0076(10) 0.0043(10) 0.0006(10)
C7 0.0643(14) 0.0391(11) 0.0626(14) -0.0057(10) 0.0140(11) -0.0061(10)
C18 0.0658(16) 0.0815(19) 0.0514(13) -0.0030(13) -0.0018(12) -0.0007(14)
C8 0.145(3) 0.0674(18) 0.0411(13) -0.0022(13) -0.0012(15) -0.0146(19)

loop_
_atom_type_symbol
_atom_type_description
_atom_type_scat_dispersion_real
_atom_type_scat_dispersion_imag
_atom_type_scat_source
C C 0.0181 0.0091 'International Tables Vol C Tables 4.2.6.8 and 6.1.1.4'
H H 0.0000 0.0000 'International Tables Vol C Tables 4.2.6.8 and 6.1.1.4'
N N 0.0311 0.0180 'International Tables Vol C Tables 4.2.6.8 and 6.1.1.4'
Ni Ni -3.0029 0.5091 'International Tables Vol C Tables 4.2.6.8 and 6.1.1.4'
O O 0.0492 0.0322 'International Tables Vol C Tables 4.2.6.8 and 6.1.1.4'

loop_
_geom_angle_atom_site_label_1
_geom_angle_atom_site_label_2
_geom_angle_atom_site_label_3
_geom_angle
_geom_angle_site_symmetry_1
_geom_angle_site_symmetry_3
_geom_angle_publ_flag
O1 Ni1 O1 85.44(9) 2_656 . ?
C13 Ni1 O1 90.58(7) . . ?
C13 Ni1 O1 169.54(7) . 2_656 ?
C13 Ni1 O1 90.59(7) 2_656 2_656 ?
C13 Ni1 O1 169.54(7) 2_656 . ?
C13 Ni1 C13 94.90(12) . 2_656 ?
C1 O1 Ni1 118.13(12) . . ?
N10 N9 C13 114.98(16) . . ?
N10 N9 C6 119.16(16) . . ?
C13 N9 C6 125.86(16) . . ?
N10 N11 C12 113.43(16) . . ?
N10 N11 C14 117.78(17) . . ?
C12 N11 C14 128.79(18) . . ?
N11 N10 N9 102.54(15) . . ?
N11 C12 C13 106.45(17) . . ?
N11 C12 C15 122.68(18) . . ?
C13 C12 C15 130.86(18) . . ?
N9 C13 Ni1 120.92(14) . . ?
N9 C13 C12 102.59(16) . . ?
C12 C13 Ni1 135.96(15) . . ?
O1 C1 C6 123.31(18) . . ?
O1 C1 C2 119.97(18) . . ?
C6 C1 C2 116.72(18) . . ?
C1 C6 N9 116.48(17) . . ?
C5 C6 N9 120.69(18) . . ?
C5 C6 C1 122.83(19) . . ?
C12 C15 H15A 108.7 . . ?
C12 C15 H15B 108.7 . . ?
C12 C15 C16 114.34(17) . . ?
H15A C15 H15B 107.6 . . ?
C16 C15 H15A 108.7 . . ?
C16 C15 H15B 108.7 . . ?
C15 C16 H16A 109.3 . . ?
C15 C16 H16B 109.3 . . ?
H16A C16 H16B 107.9 . . ?
C17 C16 C15 111.67(18) . . ?
C17 C16 H16A 109.3 . . ?
C17 C16 H16B 109.3 . . ?
C1 C2 C7 118.47(19) . . ?
C3 C2 C1 119.7(2) . . ?
C3 C2 C7 121.8(2) . . ?
C6 C5 H5 119.9 . . ?
C4 C5 C6 120.1(2) . . ?
C4 C5 H5 119.9 . . ?
N11 C14 H14A 109.5 . . ?
N11 C14 H14B 109.5 . . ?
N11 C14 H14C 109.5 . . ?
H14A C14 H14B 109.5 . . ?
H14A C14 H14C 109.5 . . ?
H14B C14 H14C 109.5 . . ?
C2 C3 H3 118.6 . . ?
C2 C3 C4 122.9(2) . . ?
C4 C3 H3 118.6 . . ?
C5 C4 C3 117.7(2) . . ?
C5 C4 C8 120.9(2) . . ?
C3 C4 C8 121.4(2) . . ?
C16 C17 H17A 109.0 . . ?
C16 C17 H17B 109.0 . . ?
H17A C17 H17B 107.8 . . ?
C18 C17 C16 113.0(2) . . ?
C18 C17 H17A 109.0 . . ?
C18 C17 H17B 109.0 . . ?
C2 C7 H7A 109.5 . . ?
C2 C7 H7B 109.5 . . ?
C2 C7 H7C 109.5 . . ?
H7A C7 H7B 109.5 . . ?
H7A C7 H7C 109.5 . . ?
H7B C7 H7C 109.5 . . ?
C17 C18 H18A 109.5 . . ?
C17 C18 H18B 109.5 . . ?
C17 C18 H18C 109.5 . . ?
H18A C18 H18B 109.5 . . ?
H18A C18 H18C 109.5 . . ?
H18B C18 H18C 109.5 . . ?
C4 C8 H8A 109.5 . . ?
C4 C8 H8B 109.5 . . ?
C4 C8 H8C 109.5 . . ?
H8A C8 H8B 109.5 . . ?
H8A C8 H8C 109.5 . . ?
H8B C8 H8C 109.5 . . ?

loop_
_geom_bond_atom_site_label_1
_geom_bond_atom_site_label_2
_geom_bond_distance
_geom_bond_site_symmetry_2
_geom_bond_publ_flag
Ni1 O1 1.8866(14) 2_656 ?
Ni1 O1 1.8866(14) . ?
Ni1 C13 1.8616(19) . ?
Ni1 C13 1.8616(19) 2_656 ?
O1 C1 1.318(2) . ?
N9 N10 1.334(2) . ?
N9 C13 1.372(2) . ?
N9 C6 1.427(2) . ?
N11 N10 1.329(2) . ?
N11 C12 1.356(3) . ?
N11 C14 1.460(3) . ?
C12 C13 1.394(3) . ?
C12 C15 1.502(3) . ?
C1 C6 1.407(3) . ?
C1 C2 1.411(3) . ?
C6 C5 1.386(3) . ?
C15 H15A 0.9700 . ?
C15 H15B 0.9700 . ?
C15 C16 1.527(3) . ?
C16 H16A 0.9700 . ?
C16 H16B 0.9700 . ?
C16 C17 1.524(3) . ?
C2 C3 1.384(3) . ?
C2 C7 1.507(3) . ?
C5 H5 0.9300 . ?
C5 C4 1.382(3) . ?
C14 H14A 0.9600 . ?
C14 H14B 0.9600 . ?
C14 H14C 0.9600 . ?
C3 H3 0.9300 . ?
C3 C4 1.399(4) . ?
C4 C8 1.510(3) . ?
C17 H17A 0.9700 . ?
C17 H17B 0.9700 . ?
C17 C18 1.518(4) . ?
C7 H7A 0.9600 . ?
C7 H7B 0.9600 . ?
C7 H7C 0.9600 . ?
C18 H18A 0.9600 . ?
C18 H18B 0.9600 . ?
C18 H18C 0.9600 . ?
C8 H8A 0.9600 . ?
C8 H8B 0.9600 . ?
C8 H8C 0.9600 . ?

loop_
_geom_torsion_atom_site_label_1
_geom_torsion_atom_site_label_2
_geom_torsion_atom_site_label_3
_geom_torsion_atom_site_label_4
_geom_torsion
_geom_torsion_site_symmetry_1
_geom_torsion_site_symmetry_2
_geom_torsion_site_symmetry_3
_geom_torsion_site_symmetry_4
_geom_torsion_publ_flag
Ni1 O1 C1 C6 44.3(2) . . . . ?
Ni1 O1 C1 C2 -135.43(16) . . . . ?
O1 Ni1 O1 C1 137.95(17) 2_656 . . . ?
O1 Ni1 C13 N9 94.8(4) 2_656 . . . ?
O1 Ni1 C13 N9 27.32(15) . . . . ?
O1 Ni1 C13 C12 -142.7(2) . . . . ?
O1 Ni1 C13 C12 -75.2(5) 2_656 . . . ?
O1 C1 C6 N9 0.5(3) . . . . ?
O1 C1 C6 C5 -179.6(2) . . . . ?
O1 C1 C2 C3 178.5(2) . . . . ?
O1 C1 C2 C7 -0.1(3) . . . . ?
N9 C6 C5 C4 -179.0(2) . . . . ?
N11 C12 C13 Ni1 172.28(16) . . . . ?
N11 C12 C13 N9 1.0(2) . . . . ?
N11 C12 C15 C16 -128.9(2) . . . . ?
N10 N9 C13 Ni1 -173.77(13) . . . . ?
N10 N9 C13 C12 -0.9(2) . . . . ?
N10 N9 C6 C1 151.67(18) . . . . ?
N10 N9 C6 C5 -28.2(3) . . . . ?
N10 N11 C12 C13 -1.0(2) . . . . ?
N10 N11 C12 C15 179.92(18) . . . . ?
C12 N11 N10 N9 0.4(2) . . . . ?
C12 C15 C16 C17 -165.27(18) . . . . ?
C13 Ni1 O1 C1 -51.74(15) . . . . ?
C13 Ni1 O1 C1 70.0(4) 2_656 . . . ?
C13 Ni1 C13 N9 -143.77(18) 2_656 . . . ?
C13 Ni1 C13 C12 46.21(18) 2_656 . . . ?
C13 N9 N10 N11 0.3(2) . . . . ?
C13 N9 C6 C1 -28.3(3) . . . . ?
C13 N9 C6 C5 151.8(2) . . . . ?
C13 C12 C15 C16 52.3(3) . . . . ?
C1 C6 C5 C4 1.1(3) . . . . ?
C1 C2 C3 C4 1.2(4) . . . . ?
C6 N9 N10 N11 -179.69(16) . . . . ?
C6 N9 C13 Ni1 6.2(3) . . . . ?
C6 N9 C13 C12 179.12(17) . . . . ?
C6 C1 C2 C3 -1.2(3) . . . . ?
C6 C1 C2 C7 -179.78(19) . . . . ?
C6 C5 C4 C3 -1.1(4) . . . . ?
C6 C5 C4 C8 177.7(3) . . . . ?
C15 C12 C13 Ni1 -8.7(3) . . . . ?
C15 C12 C13 N9 -179.97(19) . . . . ?
C15 C16 C17 C18 -178.6(2) . . . . ?
C2 C1 C6 N9 -179.78(17) . . . . ?
C2 C1 C6 C5 0.1(3) . . . . ?
C2 C3 C4 C5 0.0(4) . . . . ?
C2 C3 C4 C8 -178.8(3) . . . . ?
C14 N11 N10 N9 -179.73(17) . . . . ?
C14 N11 C12 C13 179.2(2) . . . . ?
C14 N11 C12 C15 0.1(3) . . . . ?
C7 C2 C3 C4 179.7(2) . . . . ?
